data_7000313
loop_
_publ_author_name
'Delferro, Massimiliano'
'Pattacini, Roberto'
'Cauzzi, Daniele'
'Graiff, Claudia'
'Terenghi, Mattia'
'Predieri, Giovanni'
'Tiripicchio, Antonio'

_publ_section_title
;
 Reactivity of the zwitterionic ligand EtNHC(S)Ph2P&#xE001;NPPh2C(S)NEt
 towards [Ru3(CO)12]. Sulfur transfer and ligand fragmentation leading
 to the methideylamide [-N(Et)-CH(R)-] \m3-bridging moiety
;
_journal_issue 3
_journal_name_full 'Dalton Transactions'
_journal_page_first 544
_journal_page_last 549
_journal_paper_doi 10.1039/b812050a
_journal_year 2009
_chemical_formula_sum 'C37 H31 N3 O7 P2 Ru3 S'
_chemical_formula_weight 1026.86
_chemical_name_systematic
;
?
;
_space_group_IT_number 15
_symmetry_cell_setting monoclinic
_symmetry_space_group_name_Hall '-C 2yc'
_symmetry_space_group_name_H-M 'C 1 2/c 1'
_atom_sites_solution_hydrogens geom
_atom_sites_solution_primary direct
_atom_sites_solution_secondary difmap
_audit_creation_method SHELXL-97
_cell_angle_alpha 90.00
_cell_angle_beta 97.27(3)
_cell_angle_gamma 90.00
_cell_formula_units_Z 8
_cell_length_a 33.751(5)
_cell_length_b 10.518(2)
_cell_length_c 22.346(2)
_cell_measurement_reflns_used 999
_cell_measurement_temperature 293(2)
_cell_measurement_theta_max 28.37
_cell_measurement_theta_min 1.84
_cell_volume 7869(2)
_computing_structure_refinement 'SHELXL-97 (Sheldrick, 1997)'
_diffrn_ambient_temperature 293(2)
_diffrn_measured_fraction_theta_full 0.875
_diffrn_measured_fraction_theta_max 0.875
_diffrn_measurement_device_type 'BRUKER AXS SMART 1000'
_diffrn_measurement_method 'omega scan'
_diffrn_radiation_monochromator graphite
_diffrn_radiation_source 'fine-focus sealed tube'
_diffrn_radiation_type MoK\a
_diffrn_radiation_wavelength 0.71073
_diffrn_reflns_av_R_equivalents 0.0570
_diffrn_reflns_av_sigmaI/netI 0.1087
_diffrn_reflns_limit_h_max 24
_diffrn_reflns_limit_h_min -45
_diffrn_reflns_limit_k_max 13
_diffrn_reflns_limit_k_min -11
_diffrn_reflns_limit_l_max 29
_diffrn_reflns_limit_l_min -21
_diffrn_reflns_number 23146
_diffrn_reflns_theta_full 28.37
_diffrn_reflns_theta_max 28.37
_diffrn_reflns_theta_min 1.84
_exptl_absorpt_coefficient_mu 1.322
_exptl_absorpt_correction_T_max 1
_exptl_absorpt_correction_T_min 0.714
_exptl_absorpt_correction_type empirical
_exptl_absorpt_process_details 'SADABS,Sheldrick, ver 2.03'
_exptl_crystal_colour yellow
_exptl_crystal_density_diffrn 1.734
_exptl_crystal_density_method 'not measured'
_exptl_crystal_description prismatic
_exptl_crystal_F_000 4064
_exptl_crystal_size_max 0.12
_exptl_crystal_size_mid 0.08
_exptl_crystal_size_min 0.07
_refine_diff_density_max 0.657
_refine_diff_density_min -0.421
_refine_diff_density_rms 0.084
_refine_ls_extinction_method none
_refine_ls_goodness_of_fit_ref 0.810
_refine_ls_hydrogen_treatment mixed
_refine_ls_matrix_type full
_refine_ls_number_parameters 482
_refine_ls_number_reflns 8602
_refine_ls_number_restraints 0
_refine_ls_restrained_S_all 0.810
_refine_ls_R_factor_all 0.1091
_refine_ls_R_factor_gt 0.0423
_refine_ls_shift/su_max 0.001
_refine_ls_shift/su_mean 0.000
_refine_ls_structure_factor_coef Fsqd
_refine_ls_weighting_details 'calc w=1/[\s^2^(Fo^2^)+(0.0221P)^2^+0.0000P] where P=(Fo^2^+2Fc^2^)/3'
_refine_ls_weighting_scheme calc
_refine_ls_wR_factor_gt 0.0628
_refine_ls_wR_factor_ref 0.0740
_reflns_number_gt 4311
_reflns_number_total 8602
_reflns_threshold_expression >2sigma(I)
_cod_data_source_file b812050a.txt
_cod_data_source_block sadh
_cod_original_sg_symbol_H-M C2/c
_cod_database_code 7000313

loop_
_symmetry_equiv_pos_as_xyz
'x, y, z'
'-x, y, -z+1/2'
'x+1/2, y+1/2, z'
'-x+1/2, y+1/2, -z+1/2'
'-x, -y, -z'
'x, -y, z-1/2'
'-x+1/2, -y+1/2, -z'
'x+1/2, -y+1/2, z-1/2'

loop_
_atom_site_label
_atom_site_type_symbol
_atom_site_fract_x
_atom_site_fract_y
_atom_site_fract_z
_atom_site_U_iso_or_equiv
_atom_site_adp_type
_atom_site_occupancy
_atom_site_symmetry_multiplicity
_atom_site_calc_flag
_atom_site_refinement_flags
_atom_site_disorder_assembly
_atom_site_disorder_group
Ru1 Ru 0.644410(13) 0.81069(4) 0.395233(16) 0.04506(12) Uani 1 1 d . . .
Ru2 Ru 0.683323(13) 0.79569(4) 0.293233(18) 0.05326(13) Uani 1 1 d . . .
Ru3 Ru 0.626386(13) 0.61813(4) 0.245985(16) 0.04456(12) Uani 1 1 d . . .
S1 S 0.61228(4) 0.80949(11) 0.29479(5) 0.0440(3) Uani 1 1 d . . .
P1 P 0.61920(4) 0.47764(11) 0.38282(5) 0.0398(3) Uani 1 1 d . . .
P2 P 0.59040(4) 0.71223(11) 0.42698(5) 0.0390(3) Uani 1 1 d . . .
O1 O 0.69886(14) 0.8212(5) 0.51391(19) 0.1191(18) Uani 1 1 d . . .
O2 O 0.61252(13) 1.0676(3) 0.42635(16) 0.0783(13) Uani 1 1 d . . .
O3 O 0.74164(18) 0.9585(5) 0.3755(2) 0.150(2) Uani 1 1 d . . .
O4 O 0.67164(15) 0.9955(5) 0.1954(2) 0.133(2) Uani 1 1 d . . .
O5 O 0.74087(18) 0.6595(5) 0.2218(2) 0.144(2) Uani 1 1 d . . .
O6 O 0.67014(14) 0.4034(4) 0.19301(17) 0.0941(15) Uani 1 1 d . . .
O7 O 0.54466(12) 0.4986(3) 0.22962(14) 0.0660(11) Uani 1 1 d . . .
N1 N 0.58602(11) 0.5660(3) 0.40547(14) 0.0378(10) Uani 1 1 d . . .
N2 N 0.67598(11) 0.6556(3) 0.36225(15) 0.0445(10) Uani 1 1 d . . .
N3 N 0.60619(14) 0.7541(4) 0.12019(19) 0.0658(14) Uani 1 1 d . . .
C1 C 0.67785(18) 0.8164(5) 0.4691(3) 0.0699(17) Uani 1 1 d . . .
C2 C 0.62400(17) 0.9694(5) 0.4124(2) 0.0559(15) Uani 1 1 d . . .
C3 C 0.7180(2) 0.8970(6) 0.3465(3) 0.091(2) Uani 1 1 d . . .
C4 C 0.67756(19) 0.9200(6) 0.2329(3) 0.086(2) Uani 1 1 d . . .
C5 C 0.7188(2) 0.7066(6) 0.2505(3) 0.097(2) Uani 1 1 d . . .
C6 C 0.65310(18) 0.4859(5) 0.2121(2) 0.0613(16) Uani 1 1 d . . .
C7 C 0.57647(18) 0.5394(4) 0.2383(2) 0.0479(14) Uani 1 1 d . . .
C8 C 0.61314(16) 0.7064(5) 0.1660(2) 0.0561(15) Uani 1 1 d . . .
C9 C 0.5956(2) 0.8103(6) 0.0598(2) 0.088(2) Uani 1 1 d . . .
H9A H 0.6188 0.8086 0.0383 0.106 Uiso 1 1 calc R . .
H9B H 0.5881 0.8985 0.0642 0.106 Uiso 1 1 calc R . .
C10 C 0.5607(2) 0.7392(6) 0.0220(2) 0.104(2) Uani 1 1 d . . .
H10A H 0.5547 0.7797 -0.0165 0.156 Uiso 1 1 calc R . .
H10B H 0.5376 0.7412 0.0429 0.156 Uiso 1 1 calc R . .
H10C H 0.5683 0.6525 0.0163 0.156 Uiso 1 1 calc R . .
C11 C 0.65209(15) 0.5502(5) 0.33443(19) 0.0400(13) Uani 1 1 d . . .
C12 C 0.71375(15) 0.6135(5) 0.4007(2) 0.0565(14) Uani 1 1 d . . .
H12A H 0.7061 0.5692 0.4356 0.068 Uiso 1 1 calc R . .
H12B H 0.7283 0.6891 0.4154 0.068 Uiso 1 1 calc R . .
C13 C 0.74232(17) 0.5282(5) 0.3715(2) 0.0811(19) Uani 1 1 d . . .
H13A H 0.7650 0.5084 0.4004 0.122 Uiso 1 1 calc R . .
H13B H 0.7511 0.5713 0.3377 0.122 Uiso 1 1 calc R . .
H13C H 0.7289 0.4509 0.3580 0.122 Uiso 1 1 calc R . .
C14 C 0.64995(14) 0.4031(4) 0.44692(19) 0.0410(12) Uani 1 1 d . . .
C15 C 0.65239(16) 0.4584(5) 0.5039(2) 0.0583(15) Uani 1 1 d . . .
H15 H 0.6369 0.5292 0.5101 0.070 Uiso 1 1 calc R . .
C16 C 0.67796(17) 0.4079(6) 0.5516(2) 0.0692(17) Uani 1 1 d . . .
H16 H 0.6803 0.4470 0.5892 0.083 Uiso 1 1 calc R . .
C17 C 0.69979(18) 0.3009(6) 0.5436(3) 0.0774(18) Uani 1 1 d . . .
H17 H 0.7165 0.2665 0.5758 0.093 Uiso 1 1 calc R . .
C18 C 0.69704(17) 0.2444(5) 0.4877(3) 0.0685(17) Uani 1 1 d . . .
H18 H 0.7116 0.1712 0.4820 0.082 Uiso 1 1 calc R . .
C19 C 0.67254(16) 0.2973(5) 0.4402(2) 0.0574(15) Uani 1 1 d . . .
H19 H 0.6713 0.2599 0.4023 0.069 Uiso 1 1 calc R . .
C20 C 0.59406(15) 0.3454(4) 0.34252(18) 0.0378(12) Uani 1 1 d . . .
C21 C 0.55498(16) 0.3213(4) 0.3500(2) 0.0478(13) Uani 1 1 d . . .
H21 H 0.5416 0.3766 0.3730 0.057 Uiso 1 1 calc R . .
C22 C 0.53545(17) 0.2172(5) 0.3241(2) 0.0620(15) Uani 1 1 d . . .
H22 H 0.5089 0.2024 0.3293 0.074 Uiso 1 1 calc R . .
C23 C 0.5552(2) 0.1344(5) 0.2903(2) 0.0650(17) Uani 1 1 d . . .
H23 H 0.5423 0.0623 0.2735 0.078 Uiso 1 1 calc R . .
C24 C 0.5938(2) 0.1583(5) 0.2814(2) 0.0562(15) Uani 1 1 d . . .
H24 H 0.6069 0.1032 0.2579 0.067 Uiso 1 1 calc R . .
C25 C 0.61363(16) 0.2632(4) 0.30704(18) 0.0467(13) Uani 1 1 d . . .
H25 H 0.6399 0.2792 0.3007 0.056 Uiso 1 1 calc R . .
C26 C 0.58438(16) 0.7148(4) 0.50751(19) 0.0453(13) Uani 1 1 d . . .
C27 C 0.60329(17) 0.8007(5) 0.5484(2) 0.0609(15) Uani 1 1 d . . .
H27 H 0.6210 0.8597 0.5357 0.073 Uiso 1 1 calc R . .
C28 C 0.59619(19) 0.7998(6) 0.6084(2) 0.0726(18) Uani 1 1 d . . .
H28 H 0.6090 0.8581 0.6355 0.087 Uiso 1 1 calc R . .
C29 C 0.5707(2) 0.7143(6) 0.6271(2) 0.0739(19) Uani 1 1 d . . .
H29 H 0.5663 0.7138 0.6673 0.089 Uiso 1 1 calc R . .
C30 C 0.55117(18) 0.6280(6) 0.5879(2) 0.0731(18) Uani 1 1 d . . .
H30 H 0.5336 0.5693 0.6013 0.088 Uiso 1 1 calc R . .
C31 C 0.55802(16) 0.6297(5) 0.5281(2) 0.0586(15) Uani 1 1 d . . .
H31 H 0.5446 0.5723 0.5011 0.070 Uiso 1 1 calc R . .
C32 C 0.54375(14) 0.7910(4) 0.39809(18) 0.0396(12) Uani 1 1 d . . .
C33 C 0.53099(15) 0.9000(4) 0.42508(19) 0.0470(13) Uani 1 1 d . . .
H33 H 0.5458 0.9309 0.4600 0.056 Uiso 1 1 calc R . .
C34 C 0.49693(17) 0.9634(5) 0.4013(2) 0.0564(15) Uani 1 1 d . . .
H34 H 0.4893 1.0372 0.4197 0.068 Uiso 1 1 calc R . .
C35 C 0.47433(16) 0.9185(5) 0.3509(2) 0.0590(15) Uani 1 1 d . . .
H35 H 0.4514 0.9616 0.3347 0.071 Uiso 1 1 calc R . .
C36 C 0.48582(16) 0.8085(5) 0.3240(2) 0.0579(14) Uani 1 1 d . . .
H36 H 0.4703 0.7774 0.2897 0.069 Uiso 1 1 calc R . .
C37 C 0.51990(15) 0.7442(5) 0.3473(2) 0.0491(13) Uani 1 1 d . . .
H37 H 0.5270 0.6695 0.3291 0.059 Uiso 1 1 calc R . .
H1 H 0.6682(10) 0.482(3) 0.3305(13) 0.009(10) Uiso 1 1 d . . .

loop_
_atom_site_aniso_label
_atom_site_aniso_U_11
_atom_site_aniso_U_22
_atom_site_aniso_U_33
_atom_site_aniso_U_23
_atom_site_aniso_U_13
_atom_site_aniso_U_12
Ru1 0.0428(3) 0.0472(3) 0.0444(2) -0.0069(2) 0.0026(2) -0.0065(2)
Ru2 0.0459(3) 0.0589(3) 0.0566(3) 0.0054(2) 0.0131(2) -0.0062(2)
Ru3 0.0499(3) 0.0496(3) 0.0345(2) 0.00060(19) 0.00658(19) 0.0024(2)
S1 0.0465(8) 0.0427(7) 0.0430(7) 0.0029(6) 0.0060(6) -0.0017(7)
P1 0.0426(9) 0.0405(7) 0.0353(7) -0.0017(6) 0.0017(6) 0.0010(7)
P2 0.0433(9) 0.0399(8) 0.0329(6) -0.0042(6) 0.0015(6) 0.0003(7)
O1 0.076(4) 0.184(5) 0.086(3) -0.049(3) -0.034(3) 0.016(3)
O2 0.107(4) 0.046(2) 0.083(3) -0.013(2) 0.020(3) -0.005(2)
O3 0.142(6) 0.172(5) 0.131(4) -0.014(4) 0.000(4) -0.104(4)
O4 0.101(4) 0.141(5) 0.167(5) 0.096(4) 0.051(4) 0.016(4)
O5 0.151(6) 0.162(5) 0.137(5) 0.015(4) 0.088(4) 0.052(4)
O6 0.116(4) 0.092(3) 0.082(3) -0.005(2) 0.040(3) 0.030(3)
O7 0.063(3) 0.073(3) 0.059(2) 0.0015(19) -0.007(2) -0.015(2)
N1 0.040(3) 0.036(2) 0.037(2) -0.0014(17) 0.0003(19) -0.0012(19)
N2 0.033(3) 0.055(3) 0.044(2) 0.0010(19) 0.001(2) 0.001(2)
N3 0.079(4) 0.079(3) 0.041(3) 0.016(2) 0.015(3) 0.015(3)
C1 0.050(4) 0.084(4) 0.074(4) -0.024(3) -0.002(3) -0.001(3)
C2 0.064(4) 0.057(4) 0.045(3) 0.000(3) 0.000(3) -0.020(3)
C3 0.094(6) 0.097(5) 0.083(5) 0.007(4) 0.018(4) -0.043(5)
C4 0.062(5) 0.089(5) 0.112(5) 0.039(4) 0.029(4) 0.000(4)
C5 0.111(7) 0.098(5) 0.093(5) 0.025(4) 0.049(5) 0.030(5)
C6 0.078(5) 0.062(4) 0.046(3) 0.005(3) 0.015(3) 0.008(3)
C7 0.069(4) 0.041(3) 0.034(3) 0.000(2) 0.007(3) 0.001(3)
C8 0.060(4) 0.066(4) 0.044(3) 0.004(3) 0.013(3) 0.014(3)
C9 0.102(6) 0.085(5) 0.078(4) 0.013(4) 0.017(4) 0.004(4)
C10 0.110(7) 0.124(6) 0.073(4) -0.016(4) -0.005(4) 0.007(5)
C11 0.040(3) 0.039(3) 0.040(3) -0.005(2) 0.004(2) 0.009(3)
C12 0.042(4) 0.062(4) 0.063(3) -0.001(3) -0.002(3) 0.003(3)
C13 0.048(4) 0.104(5) 0.087(4) -0.007(4) -0.008(3) 0.016(4)
C14 0.037(3) 0.045(3) 0.040(3) 0.008(2) 0.000(2) 0.000(3)
C15 0.057(4) 0.072(4) 0.046(3) -0.001(3) 0.003(3) 0.012(3)
C16 0.055(4) 0.110(5) 0.038(3) 0.008(3) -0.009(3) 0.001(4)
C17 0.069(5) 0.096(5) 0.064(4) 0.030(4) -0.006(3) 0.013(4)
C18 0.057(4) 0.074(4) 0.072(4) 0.004(3) -0.002(3) 0.015(3)
C19 0.064(4) 0.058(4) 0.047(3) -0.002(3) -0.006(3) 0.005(3)
C20 0.046(3) 0.030(3) 0.036(3) 0.005(2) -0.002(2) 0.002(2)
C21 0.055(4) 0.039(3) 0.050(3) -0.006(2) 0.006(3) -0.003(3)
C22 0.061(4) 0.052(4) 0.072(4) -0.004(3) 0.005(3) -0.013(3)
C23 0.088(5) 0.047(4) 0.055(4) -0.006(3) -0.008(4) -0.011(4)
C24 0.082(5) 0.046(4) 0.040(3) -0.004(2) 0.005(3) 0.003(3)
C25 0.056(4) 0.047(3) 0.037(3) 0.001(2) 0.006(3) 0.006(3)
C26 0.057(4) 0.046(3) 0.032(3) -0.006(2) 0.002(3) 0.011(3)
C27 0.072(4) 0.060(4) 0.051(3) -0.003(3) 0.005(3) 0.001(3)
C28 0.098(6) 0.080(4) 0.038(3) -0.012(3) 0.004(3) 0.006(4)
C29 0.105(6) 0.081(5) 0.039(3) 0.004(3) 0.017(4) 0.025(4)
C30 0.089(5) 0.081(4) 0.053(4) 0.009(3) 0.025(4) 0.000(4)
C31 0.064(4) 0.072(4) 0.040(3) -0.005(3) 0.008(3) -0.009(3)
C32 0.044(3) 0.043(3) 0.033(3) 0.001(2) 0.007(2) 0.000(3)
C33 0.051(4) 0.044(3) 0.045(3) -0.006(2) 0.001(3) 0.004(3)
C34 0.060(4) 0.049(3) 0.062(4) 0.004(3) 0.013(3) 0.015(3)
C35 0.048(4) 0.066(4) 0.063(4) 0.021(3) 0.004(3) 0.008(3)
C36 0.045(4) 0.080(4) 0.046(3) 0.003(3) -0.005(3) -0.001(3)
C37 0.044(4) 0.057(3) 0.047(3) -0.003(2) 0.005(3) 0.002(3)

loop_
_atom_type_symbol
_atom_type_description
_atom_type_scat_dispersion_real
_atom_type_scat_dispersion_imag
_atom_type_scat_source
Ru Ru -1.2594 0.8363 'International Tables Vol C Tables 4.2.6.8 and 6.1.1.4'
S S 0.1246 0.1234 'International Tables Vol C Tables 4.2.6.8 and 6.1.1.4'
P P 0.1023 0.0942 'International Tables Vol C Tables 4.2.6.8 and 6.1.1.4'
O O 0.0106 0.0060 'International Tables Vol C Tables 4.2.6.8 and 6.1.1.4'
N N 0.0061 0.0033 'International Tables Vol C Tables 4.2.6.8 and 6.1.1.4'
C C 0.0033 0.0016 'International Tables Vol C Tables 4.2.6.8 and 6.1.1.4'
H H 0.0000 0.0000 'International Tables Vol C Tables 4.2.6.8 and 6.1.1.4'

loop_
_geom_angle_atom_site_label_1
_geom_angle_atom_site_label_2
_geom_angle_atom_site_label_3
_geom_angle
_geom_angle_site_symmetry_1
_geom_angle_site_symmetry_3
_geom_angle_publ_flag
C2 Ru1 C1 89.2(2) . . ?
C2 Ru1 N2 166.16(18) . . ?
C1 Ru1 N2 93.3(2) . . ?
C2 Ru1 P2 90.67(17) . . ?
C1 Ru1 P2 98.96(18) . . ?
N2 Ru1 P2 102.35(11) . . ?
C2 Ru1 S1 93.64(15) . . ?
C1 Ru1 S1 170.33(18) . . ?
N2 Ru1 S1 81.78(10) . . ?
P2 Ru1 S1 90.24(5) . . ?
C2 Ru1 Ru2 116.48(15) . . ?
C1 Ru1 Ru2 115.41(18) . . ?
N2 Ru1 Ru2 50.42(9) . . ?
P2 Ru1 Ru2 135.07(4) . . ?
S1 Ru1 Ru2 55.13(3) . . ?
C4 Ru2 C5 89.8(3) . . ?
C4 Ru2 C3 93.4(3) . . ?
C5 Ru2 C3 102.6(3) . . ?
C4 Ru2 N2 167.5(2) . . ?
C5 Ru2 N2 99.2(2) . . ?
C3 Ru2 N2 93.0(2) . . ?
C4 Ru2 S1 87.44(19) . . ?
C5 Ru2 S1 137.7(2) . . ?
C3 Ru2 S1 119.7(2) . . ?
N2 Ru2 S1 80.04(11) . . ?
C4 Ru2 Ru1 122.4(2) . . ?
C5 Ru2 Ru1 147.79(19) . . ?
C3 Ru2 Ru1 76.73(19) . . ?
N2 Ru2 Ru1 49.18(10) . . ?
S1 Ru2 Ru1 53.76(4) . . ?
C4 Ru2 Ru3 101.0(2) . . ?
C5 Ru2 Ru3 85.8(2) . . ?
C3 Ru2 Ru3 163.37(17) . . ?
N2 Ru2 Ru3 71.29(10) . . ?
S1 Ru2 Ru3 53.56(3) . . ?
Ru1 Ru2 Ru3 88.51(2) . . ?
C7 Ru3 C6 96.2(2) . . ?
C7 Ru3 C8 91.5(2) . . ?
C6 Ru3 C8 92.7(2) . . ?
C7 Ru3 C11 100.91(19) . . ?
C6 Ru3 C11 88.0(2) . . ?
C8 Ru3 C11 167.4(2) . . ?
C7 Ru3 S1 100.83(15) . . ?
C6 Ru3 S1 162.79(18) . . ?
C8 Ru3 S1 88.98(14) . . ?
C11 Ru3 S1 86.63(13) . . ?
C7 Ru3 Ru2 154.52(14) . . ?
C6 Ru3 Ru2 107.88(18) . . ?
C8 Ru3 Ru2 95.30(15) . . ?
C11 Ru3 Ru2 72.53(13) . . ?
S1 Ru3 Ru2 54.92(3) . . ?
Ru1 S1 Ru3 110.30(5) . . ?
Ru1 S1 Ru2 71.11(4) . . ?
Ru3 S1 Ru2 71.52(4) . . ?
N1 P1 C20 107.7(2) . . ?
N1 P1 C11 117.0(2) . . ?
C20 P1 C11 108.1(2) . . ?
N1 P1 C14 110.7(2) . . ?
C20 P1 C14 104.1(2) . . ?
C11 P1 C14 108.5(2) . . ?
N1 P2 C32 106.6(2) . . ?
N1 P2 C26 106.8(2) . . ?
C32 P2 C26 98.2(2) . . ?
N1 P2 Ru1 112.72(14) . . ?
C32 P2 Ru1 111.77(14) . . ?
C26 P2 Ru1 119.26(18) . . ?
P1 N1 P2 127.7(2) . . ?
C11 N2 C12 113.5(4) . . ?
C11 N2 Ru1 117.0(3) . . ?
C12 N2 Ru1 116.8(3) . . ?
C11 N2 Ru2 108.6(3) . . ?
C12 N2 Ru2 116.1(3) . . ?
Ru1 N2 Ru2 80.40(13) . . ?
C8 N3 C9 176.8(6) . . ?
O1 C1 Ru1 178.7(6) . . ?
O2 C2 Ru1 176.2(5) . . ?
O3 C3 Ru2 174.0(6) . . ?
O4 C4 Ru2 176.0(6) . . ?
O5 C5 Ru2 175.2(6) . . ?
O6 C6 Ru3 177.9(5) . . ?
O7 C7 Ru3 173.9(5) . . ?
N3 C8 Ru3 178.4(5) . . ?
N3 C9 C10 112.6(5) . . ?
N2 C11 P1 114.3(3) . . ?
N2 C11 Ru3 105.8(3) . . ?
P1 C11 Ru3 118.4(3) . . ?
N2 C12 C13 117.6(4) . . ?
C19 C14 C15 118.1(4) . . ?
C19 C14 P1 122.0(4) . . ?
C15 C14 P1 119.8(4) . . ?
C16 C15 C14 120.0(5) . . ?
C17 C16 C15 120.4(5) . . ?
C16 C17 C18 119.9(5) . . ?
C17 C18 C19 119.3(5) . . ?
C14 C19 C18 122.1(5) . . ?
C21 C20 C25 119.1(4) . . ?
C21 C20 P1 118.5(4) . . ?
C25 C20 P1 122.3(4) . . ?
C22 C21 C20 121.0(5) . . ?
C21 C22 C23 119.7(5) . . ?
C24 C23 C22 120.0(5) . . ?
C23 C24 C25 120.6(5) . . ?
C24 C25 C20 119.5(5) . . ?
C31 C26 C27 117.8(4) . . ?
C31 C26 P2 118.2(4) . . ?
C27 C26 P2 123.9(4) . . ?
C26 C27 C28 120.7(5) . . ?
C29 C28 C27 119.9(5) . . ?
C28 C29 C30 121.3(5) . . ?
C29 C30 C31 118.8(6) . . ?
C26 C31 C30 121.5(5) . . ?
C33 C32 C37 117.8(4) . . ?
C33 C32 P2 121.5(4) . . ?
C37 C32 P2 120.7(4) . . ?
C34 C33 C32 121.4(4) . . ?
C35 C34 C33 120.3(5) . . ?
C34 C35 C36 119.4(5) . . ?
C37 C36 C35 120.9(5) . . ?
C36 C37 C32 120.1(5) . . ?

loop_
_geom_bond_atom_site_label_1
_geom_bond_atom_site_label_2
_geom_bond_distance
_geom_bond_site_symmetry_2
_geom_bond_publ_flag
Ru1 C2 1.864(6) . ?
Ru1 C1 1.878(6) . ?
Ru1 N2 2.130(4) . ?
Ru1 P2 2.2860(14) . ?
Ru1 S1 2.3659(13) . ?
Ru1 Ru2 2.7754(8) . ?
Ru2 C4 1.871(6) . ?
Ru2 C5 1.875(7) . ?
Ru2 C3 1.890(7) . ?
Ru2 N2 2.170(3) . ?
Ru2 S1 2.4068(14) . ?
Ru2 Ru3 2.7896(8) . ?
Ru3 C7 1.865(6) . ?
Ru3 C6 1.869(6) . ?
Ru3 C8 2.014(5) . ?
Ru3 C11 2.176(4) . ?
Ru3 S1 2.3662(13) . ?
P1 N1 1.587(4) . ?
P1 C20 1.809(4) . ?
P1 C11 1.813(5) . ?
P1 C14 1.835(4) . ?
P2 N1 1.613(3) . ?
P2 C32 1.824(5) . ?
P2 C26 1.836(4) . ?
O1 C1 1.153(6) . ?
O2 C2 1.160(5) . ?
O3 C3 1.159(6) . ?
O4 C4 1.153(6) . ?
O5 C5 1.153(6) . ?
O6 C6 1.152(5) . ?
O7 C7 1.150(6) . ?
N2 C11 1.463(5) . ?
N2 C12 1.511(5) . ?
N3 C8 1.137(5) . ?
N3 C9 1.475(6) . ?
C9 C10 1.551(7) . ?
C12 C13 1.523(6) . ?
C14 C19 1.368(6) . ?
C14 C15 1.393(6) . ?
C15 C16 1.389(6) . ?
C16 C17 1.369(7) . ?
C17 C18 1.375(7) . ?
C18 C19 1.378(6) . ?
C20 C21 1.374(6) . ?
C20 C25 1.395(6) . ?
C21 C22 1.368(6) . ?
C22 C23 1.380(7) . ?
C23 C24 1.365(7) . ?
C24 C25 1.376(6) . ?
C26 C31 1.381(6) . ?
C26 C27 1.382(6) . ?
C27 C28 1.392(6) . ?
C28 C29 1.347(7) . ?
C29 C30 1.370(7) . ?
C30 C31 1.386(6) . ?
C32 C33 1.389(6) . ?
C32 C37 1.395(6) . ?
C33 C34 1.376(6) . ?
C34 C35 1.361(6) . ?
C35 C36 1.382(6) . ?
C36 C37 1.378(6) . ?
